data_7042149
loop_
_publ_author_name
'Eck, Martin'
'W\"urtemberger-Pietsch, Sabrina'
'Eichhorn, Antonius'
'Berthel, Johannes H. J.'
'Bertermann, R\"udiger'
'Paul, Ursula S. D.'
'Schneider, Heidi'
'Friedrich, Alexandra'
'Kleeberg, Christian'
'Radius, Udo'
'Marder, Todd B.'

_publ_section_title
;
 B-B bond activation and NHC ring-expansion reactions of diboron(4)
 compounds, and accurate molecular structures of B2(NMe2)4, B2eg2, B2neop2
 and B2pin2.
;
_journal_issue 11
_journal_name_full 'Dalton transactions (Cambridge, England : 2003)'
_journal_page_first 3661
_journal_page_last 3680
_journal_paper_doi 10.1039/c7dt00334j
_journal_volume 46
_journal_year 2017
_chemical_formula_moiety 'C10 H20 B2 O4'
_chemical_formula_sum 'C10 H20 B2 O4'
_chemical_formula_weight 225.88
_space_group_crystal_system monoclinic
_space_group_IT_number 14
_space_group_name_Hall '-P 2yn'
_space_group_name_H-M_alt 'P 1 21/n 1'
_symmetry_space_group_name_Hall '-P 2yn'
_symmetry_space_group_name_H-M 'P 1 21/n 1'
_atom_sites_solution_hydrogens geom
_atom_sites_solution_primary iterative
_atom_sites_solution_secondary difmap
_audit_creation_method SHELXL-2014/7
_audit_update_record
;
2017-01-27 deposited with the CCDC.
2017-02-21 downloaded from the CCDC.
;
_cell_angle_alpha 90
_cell_angle_beta 105.807(6)
_cell_angle_gamma 90
_cell_formula_units_Z 8
_cell_length_a 15.2894(8)
_cell_length_b 8.7342(4)
_cell_length_c 19.2066(10)
_cell_measurement_reflns_used 10778
_cell_measurement_temperature 100(2)
_cell_measurement_theta_max 28.34
_cell_measurement_theta_min 2.33
_cell_volume 2467.9(2)
_computing_cell_refinement
;
 CrysAlisPro, Agilent Technologies,
 Version 1.171.37.35 (release 13-08-2014 CrysAlis171 .NET)
 (compiled Aug 13 2014,18:06:01)
;
_computing_data_collection
;
 CrysAlisPro, Agilent Technologies,
 Version 1.171.37.35 (release 13-08-2014 CrysAlis171 .NET)
 (compiled Aug 13 2014,18:06:01)
;
_computing_data_reduction
;
 CrysAlisPro, Agilent Technologies,
 Version 1.171.37.35 (release 13-08-2014 CrysAlis171 .NET)
 (compiled Aug 13 2014,18:06:01)
;
_computing_molecular_graphics
;
 K. Brandenburg, 1999, Diamond 3.2i, Crystal Impact GbR, Bonn, Germany.
;
_computing_publication_material
;
 WinGX v2014.1 (L. J. Farrugia, J. Appl. Cryst., 2012, 45, 849-854.)
;
_computing_structure_refinement
;
 SHELXL-2014/7 (G. M. Sheldrick, Acta Cryst. (2008), A64, 112-122)'
;
_computing_structure_solution
;
 SHELXT (Ver. 2014/4) (G. M. Sheldrick, Acta Cryst., 2015, A71, 3--8)
;
_diffrn_ambient_temperature 100(2)
_diffrn_detector_area_resol_mean 16.1419
_diffrn_measured_fraction_theta_full 1.000
_diffrn_measured_fraction_theta_max 1.000
_diffrn_measurement_device_type 'Oxford Diffraction, Xcalibur, EOS'
_diffrn_measurement_method \w-scan
_diffrn_radiation_monochromator graphite
_diffrn_radiation_source 'Enhance (Mo) X-ray Source'
_diffrn_radiation_type MoK\a
_diffrn_radiation_wavelength 0.71073
_diffrn_reflns_av_unetI/netI 0.0347
_diffrn_reflns_Laue_measured_fraction_full 1.000
_diffrn_reflns_Laue_measured_fraction_max 1.000
_diffrn_reflns_limit_h_max 18
_diffrn_reflns_limit_h_min -18
_diffrn_reflns_limit_k_max 10
_diffrn_reflns_limit_k_min -10
_diffrn_reflns_limit_l_max 23
_diffrn_reflns_limit_l_min -23
_diffrn_reflns_number 12169
_diffrn_reflns_point_group_measured_fraction_full 1.000
_diffrn_reflns_point_group_measured_fraction_max 1.000
_diffrn_reflns_theta_full 25.242
_diffrn_reflns_theta_max 25.998
_diffrn_reflns_theta_min 2.204
_exptl_absorpt_coefficient_mu 0.088
_exptl_absorpt_correction_T_max 1.000
_exptl_absorpt_correction_T_min 0.968
_exptl_absorpt_correction_type multi-scan
_exptl_absorpt_process_details
;
 CrysAlisPro, Agilent Technologies,
 Version 1.171.37.35 (release 13-08-2014 CrysAlis171 .NET)
 (compiled Aug 13 2014,18:06:01)
 Empirical absorption correction using spherical harmonics,
 implemented in SCALE3 ABSPACK scaling algorithm.
;
_exptl_crystal_colour 'clear colourless'
_exptl_crystal_density_diffrn 1.216
_exptl_crystal_description prism
_exptl_crystal_F_000 976
_exptl_crystal_recrystallization_method
;
 Gas phase diffusion of n-hexane into a solution in C6H6 at rt.
;
_exptl_crystal_size_max 0.42
_exptl_crystal_size_mid 0.41
_exptl_crystal_size_min 0.28
_refine_diff_density_max 0.530
_refine_diff_density_min -0.288
_refine_diff_density_rms 0.072
_refine_ls_extinction_method none
_refine_ls_goodness_of_fit_ref 0.960
_refine_ls_hydrogen_treatment constr
_refine_ls_matrix_type full
_refine_ls_number_parameters 299
_refine_ls_number_reflns 12169
_refine_ls_number_restraints 0
_refine_ls_restrained_S_all 0.960
_refine_ls_R_factor_all 0.0630
_refine_ls_R_factor_gt 0.0430
_refine_ls_shift/su_max 0.000
_refine_ls_shift/su_mean 0.000
_refine_ls_structure_factor_coef Fsqd
_refine_ls_weighting_details 'w=1/[\s^2^(Fo^2^)+(0.0796P)^2^] where P=(Fo^2^+2Fc^2^)/3'
_refine_ls_weighting_scheme calc
_refine_ls_wR_factor_gt 0.1313
_refine_ls_wR_factor_ref 0.1373
_reflns_number_gt 7891
_reflns_number_total 12169
_reflns_threshold_expression 'I > 2\s(I)'
_cod_data_source_file c7dt00334j2.cif
_cod_data_source_block ck41ck1
_cod_depositor_comments 'Adding full bibliography for 7042146--7042160.cif.'
_cod_database_code 7042149
_shelx_shelxl_version_number 2014/7
_shelx_space_group_comment
;
The symmetry employed for this shelxl refinement is uniquely defined
by the following loop, which should always be used as a source of
symmetry information in preference to the above space-group names.
They are only intended as comments.
;

loop_
_space_group_symop_operation_xyz
'x, y, z'
'-x+1/2, y+1/2, -z+1/2'
'-x, -y, -z'
'x-1/2, -y-1/2, z-1/2'

loop_
_atom_site_label
_atom_site_type_symbol
_atom_site_fract_x
_atom_site_fract_y
_atom_site_fract_z
_atom_site_U_iso_or_equiv
_atom_site_adp_type
_atom_site_occupancy
_atom_site_site_symmetry_order
_atom_site_calc_flag
_atom_site_refinement_flags_posn
_atom_site_refinement_flags_adp
C1 C 0.63813(13) 0.2163(2) 0.90752(10) 0.0185(4) Uani 1 1 d . .
H1A H 0.6837 0.2978 0.9255 0.022 Uiso 1 1 calc R U
H1B H 0.6654 0.1176 0.9277 0.022 Uiso 1 1 calc R U
C2 C 0.55484(13) 0.2476(2) 0.93372(11) 0.0164(4) Uani 1 1 d . .
C3 C 0.51255(14) 0.3955(2) 0.89787(10) 0.0183(4) Uani 1 1 d . .
H3A H 0.4548 0.4145 0.9104 0.022 Uiso 1 1 calc R U
H3B H 0.5541 0.4819 0.9169 0.022 Uiso 1 1 calc R U
C4 C 0.58250(15) 0.2685(2) 1.01611(11) 0.0214(5) Uani 1 1 d . .
H4A H 0.6144 0.1767 1.0392 0.032 Uiso 1 1 calc R U
H4B H 0.5280 0.2847 1.0327 0.032 Uiso 1 1 calc R U
H4C H 0.6227 0.3575 1.0290 0.032 Uiso 1 1 calc R U
C5 C 0.48694(14) 0.1157(2) 0.91307(11) 0.0209(5) Uani 1 1 d . .
H5A H 0.4662 0.1068 0.8603 0.031 Uiso 1 1 calc R U
H5B H 0.4347 0.1357 0.9321 0.031 Uiso 1 1 calc R U
H5C H 0.5164 0.0200 0.9337 0.031 Uiso 1 1 calc R U
C6 C 0.46977(14) 0.4046(2) 0.57918(9) 0.0180(4) Uani 1 1 d . .
H6A H 0.5247 0.4208 0.5622 0.022 Uiso 1 1 calc R U
H6B H 0.4262 0.4877 0.5590 0.022 Uiso 1 1 calc R U
C7 C 0.42707(13) 0.2509(2) 0.55114(11) 0.0157(4) Uani 1 1 d . .
C8 C 0.49506(14) 0.1274(2) 0.58719(10) 0.0177(5) Uani 1 1 d . .
H8A H 0.4679 0.0252 0.5733 0.021 Uiso 1 1 calc R U
H8B H 0.5502 0.1358 0.5698 0.021 Uiso 1 1 calc R U
C9 C 0.41200(15) 0.2434(2) 0.46922(11) 0.0209(5) Uani 1 1 d . .
H9A H 0.3716 0.3269 0.4461 0.031 Uiso 1 1 calc R U
H9B H 0.3842 0.1450 0.4511 0.031 Uiso 1 1 calc R U
H9C H 0.4705 0.2534 0.4579 0.031 Uiso 1 1 calc R U
C10 C 0.33716(13) 0.2297(2) 0.57021(11) 0.0223(5) Uani 1 1 d . .
H10A H 0.3484 0.2288 0.6229 0.033 Uiso 1 1 calc R U
H10B H 0.3094 0.1324 0.5502 0.033 Uiso 1 1 calc R U
H10C H 0.2960 0.3142 0.5497 0.033 Uiso 1 1 calc R U
B1 B 0.54534(15) 0.2955(2) 0.78910(11) 0.0166(5) Uani 1 1 d . .
B2 B 0.51852(14) 0.2811(3) 0.69677(12) 0.0175(5) Uani 1 1 d . .
O1 O 0.61609(8) 0.21048(15) 0.82941(6) 0.0201(3) Uani 1 1 d . .
O2 O 0.49484(9) 0.38946(15) 0.81971(7) 0.0199(3) Uani 1 1 d . .
O3 O 0.49443(9) 0.41218(14) 0.65720(6) 0.0183(3) Uani 1 1 d . .
O4 O 0.52042(9) 0.14174(14) 0.66545(7) 0.0202(3) Uani 1 1 d . .
C1A C 0.39161(14) 0.7689(2) 0.65552(11) 0.0197(5) Uani 1 1 d . .
H1A1 H 0.4220 0.8670 0.6735 0.024 Uiso 1 1 calc R U
H1A2 H 0.4377 0.6865 0.6683 0.024 Uiso 1 1 calc R U
C2A C 0.31719(14) 0.7383(2) 0.69238(11) 0.0169(5) Uani 1 1 d . .
C3A C 0.24461(14) 0.8615(2) 0.66589(10) 0.0197(5) Uani 1 1 d . .
H3A1 H 0.1932 0.8426 0.6869 0.024 Uiso 1 1 calc R U
H3A2 H 0.2706 0.9631 0.6827 0.024 Uiso 1 1 calc R U
C4A C 0.35571(16) 0.7501(2) 0.77442(11) 0.0225(5) Uani 1 1 d . .
H4A1 H 0.4003 0.6684 0.7915 0.034 Uiso 1 1 calc R U
H4A2 H 0.3063 0.7396 0.7976 0.034 Uiso 1 1 calc R U
H4A3 H 0.3852 0.8498 0.7868 0.034 Uiso 1 1 calc R U
C5A C 0.27690(15) 0.5791(2) 0.67231(11) 0.0242(5) Uani 1 1 d . .
H5A1 H 0.2552 0.5701 0.6195 0.036 Uiso 1 1 calc R U
H5A2 H 0.2260 0.5634 0.6934 0.036 Uiso 1 1 calc R U
H5A3 H 0.3237 0.5014 0.6911 0.036 Uiso 1 1 calc R U
C6A C 0.11619(14) 0.7214(2) 0.34681(11) 0.0192(5) Uani 1 1 d . .
H6A1 H 0.0706 0.8027 0.3285 0.023 Uiso 1 1 calc R U
H6A2 H 0.0859 0.6212 0.3338 0.023 Uiso 1 1 calc R U
C7A C 0.19271(14) 0.7370(2) 0.31091(11) 0.0160(4) Uani 1 1 d . .
C8A C 0.24088(14) 0.8879(2) 0.33639(10) 0.0190(5) Uani 1 1 d . .
H8A1 H 0.2941 0.8982 0.3168 0.023 Uiso 1 1 calc R U
H8A2 H 0.1990 0.9740 0.3175 0.023 Uiso 1 1 calc R U
C9A C 0.15345(15) 0.7401(2) 0.22878(11) 0.0210(5) Uani 1 1 d . .
H9A1 H 0.1197 0.6452 0.2128 0.031 Uiso 1 1 calc R U
H9A2 H 0.2031 0.7490 0.2057 0.031 Uiso 1 1 calc R U
H9A3 H 0.1125 0.8279 0.2151 0.031 Uiso 1 1 calc R U
C10A C 0.25954(14) 0.6031(2) 0.33294(11) 0.0202(5) Uani 1 1 d . .
H10D H 0.2861 0.6043 0.3855 0.030 Uiso 1 1 calc R U
H10E H 0.3080 0.6131 0.3087 0.030 Uiso 1 1 calc R U
H10F H 0.2272 0.5063 0.3187 0.030 Uiso 1 1 calc R U
B1A B 0.26785(16) 0.8193(3) 0.54725(12) 0.0199(5) Uani 1 1 d . .
B2A B 0.22600(15) 0.8165(3) 0.45522(12) 0.0201(5) Uani 1 1 d . .
O1A O 0.35598(10) 0.77634(16) 0.57741(7) 0.0210(3) Uani 1 1 d . .
O2A O 0.21170(9) 0.86222(15) 0.58836(6) 0.0225(3) Uani 1 1 d . .
O3A O 0.14918(10) 0.73305(16) 0.42502(8) 0.0223(4) Uani 1 1 d . .
O4A O 0.27068(9) 0.89633(15) 0.41461(7) 0.0225(3) Uani 1 1 d . .

loop_
_atom_site_aniso_label
_atom_site_aniso_U_11
_atom_site_aniso_U_22
_atom_site_aniso_U_33
_atom_site_aniso_U_23
_atom_site_aniso_U_13
_atom_site_aniso_U_12
C1 0.0178(10) 0.0232(11) 0.0133(10) 0.0002(8) 0.0021(8) 0.0028(9)
C2 0.0159(10) 0.0163(11) 0.0171(11) -0.0016(8) 0.0051(8) -0.0005(8)
C3 0.0188(10) 0.0191(11) 0.0171(10) -0.0031(8) 0.0048(8) 0.0004(8)
C4 0.0216(11) 0.0247(12) 0.0176(11) -0.0024(8) 0.0047(9) -0.0006(9)
C5 0.0226(11) 0.0200(11) 0.0203(11) -0.0010(8) 0.0061(9) -0.0032(9)
C6 0.0224(11) 0.0161(11) 0.0145(10) 0.0017(8) 0.0030(8) -0.0003(8)
C7 0.0161(10) 0.0153(10) 0.0147(10) 0.0003(7) 0.0027(8) -0.0007(8)
C8 0.0202(11) 0.0155(11) 0.0165(10) -0.0001(8) 0.0036(8) 0.0014(8)
C9 0.0254(12) 0.0190(11) 0.0171(11) -0.0010(8) 0.0037(9) -0.0001(9)
C10 0.0178(11) 0.0248(11) 0.0232(11) -0.0033(8) 0.0036(9) -0.0025(9)
B1 0.0150(11) 0.0153(11) 0.0186(11) 0.0003(9) 0.0033(9) -0.0029(9)
B2 0.0097(10) 0.0220(12) 0.0198(11) 0.0017(9) 0.0024(8) -0.0003(9)
O1 0.0181(7) 0.0282(8) 0.0126(7) 0.0007(6) 0.0020(5) 0.0059(6)
O2 0.0204(8) 0.0198(8) 0.0185(7) 0.0021(5) 0.0034(6) 0.0051(6)
O3 0.0209(7) 0.0161(7) 0.0154(7) -0.0011(5) 0.0008(6) -0.0002(6)
O4 0.0235(8) 0.0188(7) 0.0160(7) 0.0006(5) 0.0016(6) 0.0038(6)
C1A 0.0168(11) 0.0221(11) 0.0190(11) 0.0005(8) 0.0029(9) -0.0001(9)
C2A 0.0163(10) 0.0194(11) 0.0144(10) 0.0009(8) 0.0029(8) 0.0011(8)
C3A 0.0188(11) 0.0268(12) 0.0134(10) -0.0002(8) 0.0040(8) 0.0039(9)
C4A 0.0242(12) 0.0232(12) 0.0177(11) 0.0007(8) 0.0015(9) 0.0030(9)
C5A 0.0243(11) 0.0227(12) 0.0241(11) 0.0018(9) 0.0041(9) -0.0029(9)
C6A 0.0177(11) 0.0216(11) 0.0181(11) -0.0005(8) 0.0045(9) -0.0018(9)
C7A 0.0154(10) 0.0166(11) 0.0156(10) 0.0007(8) 0.0035(8) 0.0000(8)
C8A 0.0222(11) 0.0186(11) 0.0154(10) 0.0009(8) 0.0036(8) -0.0021(8)
C9A 0.0242(12) 0.0204(12) 0.0164(11) -0.0005(8) 0.0021(9) -0.0010(9)
C10A 0.0188(11) 0.0208(11) 0.0206(11) -0.0002(8) 0.0047(8) -0.0001(9)
B1A 0.0216(12) 0.0168(12) 0.0214(12) 0.0002(9) 0.0056(10) -0.0022(9)
B2A 0.0217(12) 0.0182(13) 0.0206(12) 0.0001(9) 0.0063(10) 0.0022(10)
O1A 0.0198(8) 0.0258(8) 0.0189(7) 0.0003(6) 0.0078(6) 0.0001(6)
O2A 0.0225(7) 0.0295(8) 0.0141(7) 0.0017(6) 0.0027(6) 0.0050(6)
O3A 0.0197(8) 0.0285(9) 0.0197(8) -0.0011(6) 0.0070(6) -0.0042(6)
O4A 0.0274(8) 0.0221(8) 0.0164(7) -0.0004(5) 0.0035(6) -0.0063(6)

loop_
_atom_type_symbol
_atom_type_description
_atom_type_scat_dispersion_real
_atom_type_scat_dispersion_imag
_atom_type_scat_source
C C 0.0033 0.0016 'International Tables Vol C Tables 4.2.6.8 and 6.1.1.4'
H H 0.0000 0.0000 'International Tables Vol C Tables 4.2.6.8 and 6.1.1.4'
B B 0.0013 0.0007 'International Tables Vol C Tables 4.2.6.8 and 6.1.1.4'
O O 0.0106 0.0060 'International Tables Vol C Tables 4.2.6.8 and 6.1.1.4'

loop_
_geom_angle_atom_site_label_1
_geom_angle_atom_site_label_2
_geom_angle_atom_site_label_3
_geom_angle
O1 C1 C2 111.79(15)
C1 C2 C3 107.13(16)
C1 C2 C5 110.50(16)
C3 C2 C5 110.32(16)
C1 C2 C4 110.09(16)
C3 C2 C4 109.24(16)
C5 C2 C4 109.52(16)
O2 C3 C2 111.92(15)
O3 C6 C7 111.87(15)
C6 C7 C10 110.41(16)
C6 C7 C8 106.78(16)
C10 C7 C8 110.57(16)
C6 C7 C9 109.36(15)
C10 C7 C9 110.40(16)
C8 C7 C9 109.23(16)
O4 C8 C7 111.41(15)
O2 B1 O1 122.44(17)
O2 B1 B2 119.08(16)
O1 B1 B2 118.48(17)
O4 B2 O3 122.52(17)
O4 B2 B1 119.66(17)
O3 B2 B1 117.82(17)
B1 O1 C1 119.60(15)
B1 O2 C3 119.94(15)
B2 O3 C6 119.55(14)
B2 O4 C8 120.19(14)
O1A C1A C2A 111.82(16)
C1A C2A C5A 110.14(17)
C1A C2A C4A 109.98(17)
C5A C2A C4A 109.69(16)
C1A C2A C3A 106.80(16)
C5A C2A C3A 110.51(17)
C4A C2A C3A 109.68(16)
O2A C3A C2A 111.44(15)
O3A C6A C7A 111.73(16)
C6A C7A C8A 107.25(16)
C6A C7A C9A 109.64(17)
C8A C7A C9A 109.65(15)
C6A C7A C10A 110.13(16)
C8A C7A C10A 110.09(17)
C9A C7A C10A 110.04(16)
O4A C8A C7A 111.40(15)
O1A B1A O2A 122.15(18)
O1A B1A B2A 118.87(18)
O2A B1A B2A 118.97(18)
O4A B2A O3A 122.44(18)
O4A B2A B1A 118.72(17)
O3A B2A B1A 118.84(17)
B1A O1A C1A 119.98(16)
B1A O2A C3A 119.98(16)
B2A O3A C6A 119.44(15)
B2A O4A C8A 120.23(15)

loop_
_geom_bond_atom_site_label_1
_geom_bond_atom_site_label_2
_geom_bond_distance
C1 O1 1.446(2)
C1 C2 1.516(3)
C2 C3 1.523(3)
C2 C5 1.529(3)
C2 C4 1.534(3)
C3 O2 1.452(2)
C6 O3 1.444(2)
C6 C7 1.525(3)
C7 C10 1.527(3)
C7 C8 1.527(3)
C7 C9 1.528(3)
C8 O4 1.452(2)
B1 O2 1.365(3)
B1 O1 1.365(2)
B1 B2 1.712(3)
B2 O4 1.362(3)
B2 O3 1.368(2)
C1A O1A 1.451(2)
C1A C2A 1.519(3)
C2A C5A 1.528(3)
C2A C4A 1.528(3)
C2A C3A 1.530(3)
C3A O2A 1.436(2)
C6A O3A 1.452(2)
C6A C7A 1.517(3)
C7A C8A 1.524(3)
C7A C9A 1.527(3)
C7A C10A 1.535(3)
C8A O4A 1.448(2)
B1A O1A 1.366(3)
B1A O2A 1.368(3)
B1A B2A 1.708(3)
B2A O4A 1.361(3)
B2A O3A 1.370(3)

loop_
_geom_torsion_atom_site_label_1
_geom_torsion_atom_site_label_2
_geom_torsion_atom_site_label_3
_geom_torsion_atom_site_label_4
_geom_torsion
O1 C1 C2 C3 -55.8(2)
O1 C1 C2 C5 64.4(2)
O1 C1 C2 C4 -174.47(15)
C1 C2 C3 O2 53.9(2)
C5 C2 C3 O2 -66.5(2)
C4 C2 C3 O2 173.09(16)
O3 C6 C7 C10 64.4(2)
O3 C6 C7 C8 -55.8(2)
O3 C6 C7 C9 -173.93(16)
C6 C7 C8 O4 54.7(2)
C10 C7 C8 O4 -65.5(2)
C9 C7 C8 O4 172.86(15)
O2 B1 B2 O4 -138.65(19)
O1 B1 B2 O4 40.6(3)
O2 B1 B2 O3 40.3(2)
O1 B1 B2 O3 -140.44(19)
O2 B1 O1 C1 1.4(3)
B2 B1 O1 C1 -177.83(16)
C2 C1 O1 B1 29.8(2)
O1 B1 O2 C3 -3.3(3)
B2 B1 O2 C3 175.90(16)
C2 C3 O2 B1 -26.0(2)
O4 B2 O3 C6 0.1(3)
B1 B2 O3 C6 -178.91(15)
C7 C6 O3 B2 30.0(2)
O3 B2 O4 C8 -0.9(3)
B1 B2 O4 C8 178.06(16)
C7 C8 O4 B2 -28.3(2)
O1A C1A C2A C5A 65.6(2)
O1A C1A C2A C4A -173.40(15)
O1A C1A C2A C3A -54.5(2)
C1A C2A C3A O2A 56.3(2)
C5A C2A C3A O2A -63.5(2)
C4A C2A C3A O2A 175.45(16)
O3A C6A C7A C8A -55.4(2)
O3A C6A C7A C9A -174.38(15)
O3A C6A C7A C10A 64.4(2)
C6A C7A C8A O4A 54.9(2)
C9A C7A C8A O4A 173.87(16)
C10A C7A C8A O4A -64.9(2)
O1A B1A B2A O4A -55.1(3)
O2A B1A B2A O4A 125.9(2)
O1A B1A B2A O3A 124.4(2)
O2A B1A B2A O3A -54.6(3)
O2A B1A O1A C1A 2.6(3)
B2A B1A O1A C1A -176.32(16)
C2A C1A O1A B1A 26.9(2)
O1A B1A O2A C3A -0.6(3)
B2A B1A O2A C3A 178.30(16)
C2A C3A O2A B1A -30.3(2)
O4A B2A O3A C6A 3.5(3)
B1A B2A O3A C6A -176.02(16)
C7A C6A O3A B2A 27.8(2)
O3A B2A O4A C8A -3.8(3)
B1A B2A O4A C8A 175.69(16)
C7A C8A O4A B2A -27.0(2)
